data_1568634
loop_
_publ_author_name
'Reichl, Stephan'
'Bal&#xe1;zs, G&#xe1;bor'
'Scheer, Manfred'

_publ_section_title
;
 Novel synthetic route for (parent) phosphetanes, phospholanes,
 phosphinanes and phosphepanes.
;
_journal_issue 14
_journal_name_full 'Chemical science'
_journal_page_first 3834
_journal_page_last 3838
_journal_paper_doi 10.1039/d3sc00580a
_journal_volume 14
_journal_year 2023
_chemical_formula_moiety 'C16 H27 Br2 Fe P5'
_chemical_formula_sum 'C16 H27 Br2 Fe P5'
_chemical_formula_weight 589.89
_space_group_crystal_system monoclinic
_space_group_IT_number 14
_space_group_name_Hall '-P 2ybc'
_space_group_name_H-M_alt 'P 1 21/c 1'
_atom_sites_solution_hydrogens geom
_atom_sites_solution_primary dual
_audit_creation_date 2021-12-03
_audit_creation_method
;
Olex2 1.5-alpha
(compiled 2021.11.18 svn.ra9532c28 for OlexSys, GUI svn.r6429)
;
_audit_update_record
;
2022-12-23 deposited with the CCDC.	2023-03-13 downloaded from the CCDC.
;
_cell_angle_alpha 90
_cell_angle_beta 105.4910(10)
_cell_angle_gamma 90
_cell_formula_units_Z 4
_cell_length_a 13.35480(10)
_cell_length_b 14.71550(10)
_cell_length_c 11.90660(10)
_cell_measurement_reflns_used 20548
_cell_measurement_temperature 123.2(3)
_cell_measurement_theta_max 75.8290
_cell_measurement_theta_min 4.0880
_cell_volume 2254.91(3)
_computing_cell_refinement 'CrysAlisPro 1.171.41.83a (Rigaku OD, 2020)'
_computing_data_collection 'CrysAlisPro 1.171.41.83a (Rigaku OD, 2020)'
_computing_data_reduction 'CrysAlisPro 1.171.41.83a (Rigaku OD, 2020)'
_computing_molecular_graphics 'Olex2 1.5-alpha (Dolomanov et al., 2009)'
_computing_publication_material 'Olex2 1.5-alpha (Dolomanov et al., 2009)'
_computing_structure_refinement 'SHELXL 2018/3 (Sheldrick, 2015)'
_computing_structure_solution 'SHELXT 2018/2 (Sheldrick, 2018)'
_diffrn_ambient_environment N~2~
_diffrn_ambient_temperature 123.2(3)
_diffrn_detector 'CCD plate'
_diffrn_detector_area_resol_mean 4.2047
_diffrn_detector_type TitanS2
_diffrn_measured_fraction_theta_full 1.000
_diffrn_measured_fraction_theta_max 0.996
_diffrn_measurement_details
;
List of Runs (angles in degrees, time in seconds):

  # Type    Start    End  Width  t~exp~   \w     \q     \k     \f   Frames
#--------------------------------------------------------------------------
  1  \w    -71.00 -18.00   1.00    1.50    --  -43.48 122.00  73.00   53
  2  \w   -113.00 -88.00   1.00    1.50    --  -43.48-150.00-169.00   25
  3  \w     51.00  76.00   1.00    1.50    --   43.48-150.00-169.00   25
  4  \w     50.00  95.00   1.00    1.50    --   43.48-122.00  -7.00   45
  5  \w     79.00 109.00   1.00    6.00    --  108.00-122.00  -7.00   30
  6  \w    100.00 125.00   1.00    6.00    --  108.00 150.00-124.00   25
  7  \w    138.00 163.00   1.00    6.00    --  108.00 122.00  73.00   25
  8  \w     95.00 122.00   1.00    6.00    --  108.00-150.00-169.00   27
  9  \w    -68.00  27.00   1.00    1.50    --  -43.48  37.00 -30.00   95
 10  \w   -112.00 -20.00   1.00    1.50    --  -43.48 -37.00 150.00   92
 11  \w    132.00 168.00   1.00    6.00    --  108.00  77.00 -60.00   36
 12  \w     50.00  90.00   1.00    6.00    --  108.00-125.00 -90.00   40
 13  \w     29.00  63.00   1.00    6.00    --  108.00 -94.00 150.00   34
 14  \w     63.00 112.00   1.00    6.00    --  108.00-125.00  30.00   49
 15  \w     88.00 116.00   1.00    6.00    --  108.00  61.00  90.00   28
 16  \w     67.00 100.00   1.00    6.00    --  108.00 -45.00-180.00   33
 17  \w     35.00  82.00   1.00    6.00    --  108.00-125.00  90.00   47
 18  \w     87.00 112.00   1.00    6.00    --  108.00-125.00  90.00   25
 19  \w     97.00 170.00   1.00    6.00    --  108.00 125.00 -90.00   73
 20  \w     53.00 112.00   1.00    6.00    --  108.00-125.00 120.00   59
 21  \w     82.00 108.00   1.00    6.00    --  108.00-125.00  60.00   26
 22  \w    114.00 161.00   1.00    6.00    --  108.00  61.00  60.00   47
 23  \w    108.00 134.00   1.00    6.00    --  108.00 -61.00  30.00   26
 24  \w     98.00 178.00   1.00    6.00    --  108.00 125.00-180.00   80
 25  \w     36.00 134.00   1.00    6.00    --  108.00 -30.00 150.00   98
 26  \w    139.00 165.00   1.00    6.00    --  108.00  61.00  90.00   26
 27  \w     41.00  66.00   1.00    6.00    --  108.00 -77.00  30.00   25
 28  \w    104.00 130.00   1.00    6.00    --  108.00 -77.00  30.00   26
 29  \w    100.00 125.00   1.00    6.00    --  108.00 125.00 150.00   25
 30  \w     43.00  69.00   1.00    6.00    --  108.00 -94.00 -60.00   26
 31  \w     72.00 106.00   1.00    6.00    --  108.00 -94.00 -60.00   34
 32  \w    106.00 178.00   1.00    6.00    --  108.00  77.00  90.00   72
 33  \w     77.00 104.00   1.00    6.00    --  108.00-125.00 -60.00   27
 34  \w     71.00  96.00   1.00    6.00    --  108.00-125.00 -30.00   25
 35  \w     46.00  91.00   1.00    6.00    --  108.00 -94.00-120.00   45
 36  \w     81.00 106.00   1.00    6.00    --  108.00 -94.00   0.00   25
 37  \w     66.00  92.00   1.00    6.00    --  108.00 -94.00  60.00   26
 38  \w     85.00 110.00   1.00    6.00    --  108.00 -45.00-150.00   25
 39  \w     41.00  66.00   1.00    6.00    --  108.00 -61.00 150.00   25
 40  \w    119.00 153.00   1.00    6.00    --  108.00  77.00 -30.00   34
;
_diffrn_measurement_device 'four-circle diffractometer'
_diffrn_measurement_device_type 'SuperNova, Dualflex, TitanS2'
_diffrn_measurement_method '\w scans'
_diffrn_orient_matrix_type 'CrysAlisPro convention (1999,Acta A55,543-557)'
_diffrn_orient_matrix_UB_11 -0.0588121000
_diffrn_orient_matrix_UB_12 -0.0787544000
_diffrn_orient_matrix_UB_13 -0.0056286000
_diffrn_orient_matrix_UB_21 0.0907729000
_diffrn_orient_matrix_UB_22 -0.0514574000
_diffrn_orient_matrix_UB_23 0.0298506000
_diffrn_orient_matrix_UB_31 0.0040934000
_diffrn_orient_matrix_UB_32 0.0092916000
_diffrn_orient_matrix_UB_33 0.1175387000
_diffrn_radiation_monochromator mirror
_diffrn_radiation_probe x-ray
_diffrn_radiation_type 'Cu K\b'
_diffrn_radiation_wavelength 1.39222
_diffrn_reflns_av_R_equivalents 0.0743
_diffrn_reflns_av_unetI/netI 0.0414
_diffrn_reflns_Laue_measured_fraction_full 1.000
_diffrn_reflns_Laue_measured_fraction_max 0.996
_diffrn_reflns_limit_h_max 18
_diffrn_reflns_limit_h_min -18
_diffrn_reflns_limit_k_max 20
_diffrn_reflns_limit_k_min -20
_diffrn_reflns_limit_l_max 16
_diffrn_reflns_limit_l_min -12
_diffrn_reflns_number 32647
_diffrn_reflns_point_group_measured_fraction_full 1.000
_diffrn_reflns_point_group_measured_fraction_max 0.996
_diffrn_reflns_theta_full 56.650
_diffrn_reflns_theta_max 75.867
_diffrn_reflns_theta_min 4.121
_diffrn_source 'micro-focus sealed X-ray tube'
_diffrn_source_type 'SuperNova (Cu) X-ray Source'
_exptl_absorpt_coefficient_mu 9.596
_exptl_absorpt_correction_T_max 0.578
_exptl_absorpt_correction_T_min 0.029
_exptl_absorpt_correction_type gaussian
_exptl_absorpt_process_details
;
CrysAlisPro 1.171.41.83a (Rigaku Oxford Diffraction, 2020)
Numerical absorption correction based on gaussian integration over
a multifaceted crystal model
Empirical absorption correction using spherical harmonics,
implemented in SCALE3 ABSPACK scaling algorithm.
;
_exptl_crystal_colour 'dark green'
_exptl_crystal_colour_modifier dark
_exptl_crystal_colour_primary green
_exptl_crystal_density_diffrn 1.738
_exptl_crystal_description block
_exptl_crystal_F_000 1176
_exptl_crystal_size_max 0.69
_exptl_crystal_size_mid 0.28
_exptl_crystal_size_min 0.22
_refine_diff_density_max 1.320
_refine_diff_density_min -1.068
_refine_diff_density_rms 0.153
_refine_ls_extinction_method none
_refine_ls_goodness_of_fit_ref 1.053
_refine_ls_hydrogen_treatment constr
_refine_ls_matrix_type full
_refine_ls_number_parameters 222
_refine_ls_number_reflns 6367
_refine_ls_number_restraints 0
_refine_ls_restrained_S_all 1.053
_refine_ls_R_factor_all 0.0491
_refine_ls_R_factor_gt 0.0480
_refine_ls_shift/su_max 0.001
_refine_ls_shift/su_mean 0.000
_refine_ls_structure_factor_coef Fsqd
_refine_ls_weighting_details 'w=1/[\s^2^(Fo^2^)+(0.0941P)^2^+0.8077P] where P=(Fo^2^+2Fc^2^)/3'
_refine_ls_weighting_scheme calc
_refine_ls_wR_factor_gt 0.1321
_refine_ls_wR_factor_ref 0.1335
_reflns_Friedel_coverage 0.000
_reflns_number_gt 6143
_reflns_number_total 6367
_reflns_threshold_expression 'I > 2\s(I)'
_cod_data_source_file d3sc00580a2.cif
_cod_data_source_block abs_det_gaus
_cod_depositor_comments 'Adding full bibliography for 1568634--1568643.cif.'
_cod_database_code 1568634
_shelx_shelxl_version_number 2018/3
_chemical_oxdiff_formula C16H27Br2FeP5
_shelx_space_group_comment
;
The symmetry employed for this shelxl refinement is uniquely defined
by the following loop, which should always be used as a source of
symmetry information in preference to the above space-group names.
They are only intended as comments.
;
_shelx_estimated_absorpt_t_max 0.227
_shelx_estimated_absorpt_t_min 0.058
_olex2_refinement_description
;
1. Fixed Uiso
 At 1.2 times of:
  All C(H,H) groups
 At 1.5 times of:
  All C(H,H,H) groups
2.a Secondary CH2 refined with riding coordinates:
 C14(H14A,H14B), C11(H11A,H11B), C15(H15A,H15B), C16(H16A,H16B), C12(H12A,
 H12B), C13(H13A,H13B)
2.b Idealised Me refined as rotating group:
 C8(H8A,H8B,H8C), C6(H6A,H6B,H6C), C10(H10A,H10B,H10C), C7(H7A,H7B,H7C),
 C9(H9A,H9B,H9C)
;
_olex2_submission_special_instructions 'No special instructions were received'
_oxdiff_exptl_absorpt_empirical_details
;
Empirical correction (ABSPACK) includes:
- Absorption correction using spherical harmonics
- Frame scaling
- Detector area scaling
;
_oxdiff_exptl_absorpt_empirical_full_max 1.742
_oxdiff_exptl_absorpt_empirical_full_min 0.651

loop_
_space_group_symop_operation_xyz
'x, y, z'
'-x, y+1/2, -z+1/2'
'-x, -y, -z'
'x, -y-1/2, z-1/2'

loop_
_atom_site_label
_atom_site_type_symbol
_atom_site_fract_x
_atom_site_fract_y
_atom_site_fract_z
_atom_site_U_iso_or_equiv
_atom_site_adp_type
_atom_site_occupancy
_atom_site_site_symmetry_order
_atom_site_calc_flag
_atom_site_refinement_flags_posn
_atom_site_refinement_flags_adp
_atom_site_refinement_flags_occupancy
_atom_site_disorder_assembly
_atom_site_disorder_group
Br1 Br 0.22192(2) 0.99972(2) 0.22491(2) 0.03151(10) Uani 1 1 d . . . . .
Br2 Br 0.76005(2) 0.79453(2) 0.59599(2) 0.03332(10) Uani 1 1 d . . . . .
Fe1 Fe 0.22444(3) 0.57744(2) 0.27445(3) 0.01876(10) Uani 1 1 d . . . . .
P2 P 0.36797(5) 0.61128(5) 0.20431(5) 0.02387(13) Uani 1 1 d . . . . .
P1 P 0.40849(5) 0.70954(4) 0.34212(5) 0.02227(13) Uani 1 1 d . . . . .
P4 P 0.32807(5) 0.53724(5) 0.45925(5) 0.02649(14) Uani 1 1 d . . . . .
P5 P 0.28952(5) 0.67841(5) 0.42631(5) 0.02406(13) Uani 1 1 d . . . . .
P3 P 0.37763(5) 0.49199(5) 0.31061(6) 0.02674(14) Uani 1 1 d . . . . .
C5 C 0.12473(19) 0.56105(18) 0.1092(2) 0.0235(4) Uani 1 1 d . . . . .
C1 C 0.09497(18) 0.63772(17) 0.16819(19) 0.0221(4) Uani 1 1 d . . . . .
C2 C 0.07042(17) 0.60400(17) 0.27026(19) 0.0213(4) Uani 1 1 d . . . . .
C3 C 0.08634(18) 0.50777(16) 0.2758(2) 0.0225(4) Uani 1 1 d . . . . .
C4 C 0.11969(19) 0.48167(18) 0.1759(2) 0.0242(4) Uani 1 1 d . . . . .
C8 C 0.0647(2) 0.4454(2) 0.3656(3) 0.0313(5) Uani 1 1 d . . . . .
H8A H 0.103491 0.388728 0.367064 0.047 Uiso 1 1 calc R U . . .
H8B H -0.009874 0.432135 0.346238 0.047 Uiso 1 1 calc R U . . .
H8C H 0.086242 0.474583 0.442262 0.047 Uiso 1 1 calc R U . . .
C6 C 0.0842(2) 0.73416(18) 0.1268(2) 0.0276(4) Uani 1 1 d . . . . .
H6A H 0.100553 0.775160 0.194061 0.041 Uiso 1 1 calc R U . . .
H6B H 0.012691 0.744945 0.080266 0.041 Uiso 1 1 calc R U . . .
H6C H 0.132168 0.745529 0.078806 0.041 Uiso 1 1 calc R U . . .
C10 C 0.1504(2) 0.5621(2) -0.0066(2) 0.0314(5) Uani 1 1 d . . . . .
H10A H 0.162810 0.624846 -0.027136 0.047 Uiso 1 1 calc R U . . .
H10B H 0.092113 0.536620 -0.066656 0.047 Uiso 1 1 calc R U . . .
H10C H 0.212859 0.525677 -0.001349 0.047 Uiso 1 1 calc R U . . .
C14 C 0.5396(2) 0.71004(18) 0.4390(2) 0.0265(4) Uani 1 1 d . . . . .
H14A H 0.543419 0.757178 0.499284 0.032 Uiso 1 1 calc R U . . .
H14B H 0.552547 0.650574 0.479133 0.032 Uiso 1 1 calc R U . . .
C11 C 0.3846(2) 0.82102(18) 0.2730(2) 0.0256(4) Uani 1 1 d . . . . .
H11A H 0.430938 0.828652 0.221229 0.031 Uiso 1 1 calc R U . . .
H11B H 0.312066 0.822991 0.223656 0.031 Uiso 1 1 calc R U . . .
C7 C 0.0273(2) 0.6581(2) 0.3531(2) 0.0278(5) Uani 1 1 d . . . . .
H7A H 0.051416 0.632062 0.431480 0.042 Uiso 1 1 calc R U . . .
H7B H -0.048772 0.656425 0.327767 0.042 Uiso 1 1 calc R U . . .
H7C H 0.051086 0.721175 0.354339 0.042 Uiso 1 1 calc R U . . .
C15 C 0.6261(2) 0.72762(19) 0.3801(2) 0.0270(4) Uani 1 1 d . . . . .
H15A H 0.616352 0.687502 0.311245 0.032 Uiso 1 1 calc R U . . .
H15B H 0.622050 0.791368 0.352641 0.032 Uiso 1 1 calc R U . . .
C16 C 0.7327(2) 0.71044(18) 0.4628(3) 0.0291(5) Uani 1 1 d . . . . .
H16A H 0.786622 0.718348 0.420463 0.035 Uiso 1 1 calc R U . . .
H16B H 0.736479 0.647060 0.491515 0.035 Uiso 1 1 calc R U . . .
C12 C 0.4016(2) 0.9012(2) 0.3587(2) 0.0301(5) Uani 1 1 d . . . . .
H12A H 0.359856 0.891622 0.414937 0.036 Uiso 1 1 calc R U . . .
H12B H 0.475742 0.903405 0.403039 0.036 Uiso 1 1 calc R U . . .
C13 C 0.3714(2) 0.99162(19) 0.2967(3) 0.0311(5) Uani 1 1 d . . . . .
H13A H 0.408794 0.998910 0.235762 0.037 Uiso 1 1 calc R U . . .
H13B H 0.392926 1.041787 0.353396 0.037 Uiso 1 1 calc R U . . .
C9 C 0.1398(2) 0.3864(2) 0.1424(3) 0.0337(5) Uani 1 1 d . . . . .
H9A H 0.196563 0.386639 0.104545 0.051 Uiso 1 1 calc R U . . .
H9B H 0.076813 0.362007 0.088292 0.051 Uiso 1 1 calc R U . . .
H9C H 0.159023 0.348220 0.212313 0.051 Uiso 1 1 calc R U . . .

loop_
_atom_site_aniso_label
_atom_site_aniso_U_11
_atom_site_aniso_U_22
_atom_site_aniso_U_33
_atom_site_aniso_U_23
_atom_site_aniso_U_13
_atom_site_aniso_U_12
Br1 0.02682(15) 0.04009(18) 0.02802(15) 0.00372(10) 0.00803(11) 0.00404(10)
Br2 0.02938(16) 0.03859(17) 0.02856(15) 0.00128(10) 0.00178(11) -0.00475(10)
Fe1 0.01849(17) 0.02197(17) 0.01587(16) -0.00022(10) 0.00466(12) -0.00007(10)
P2 0.0236(3) 0.0290(3) 0.0203(2) -0.0011(2) 0.0081(2) -0.0011(2)
P1 0.0213(3) 0.0258(3) 0.0192(2) 0.00141(19) 0.00438(19) -0.00125(19)
P4 0.0260(3) 0.0316(3) 0.0206(3) 0.0055(2) 0.0040(2) -0.0024(2)
P5 0.0233(3) 0.0300(3) 0.0196(2) -0.0031(2) 0.0070(2) -0.0032(2)
P3 0.0238(3) 0.0265(3) 0.0302(3) 0.0016(2) 0.0076(2) 0.0029(2)
C5 0.0222(9) 0.0300(11) 0.0170(9) -0.0025(8) 0.0028(7) 0.0005(8)
C1 0.0211(9) 0.0256(10) 0.0190(9) -0.0004(7) 0.0042(7) 0.0016(8)
C2 0.0192(9) 0.0261(10) 0.0182(9) -0.0015(7) 0.0043(7) -0.0001(7)
C3 0.0194(9) 0.0247(10) 0.0222(10) -0.0002(7) 0.0037(8) -0.0015(7)
C4 0.0222(10) 0.0251(10) 0.0245(10) -0.0040(8) 0.0049(8) 0.0005(8)
C8 0.0259(11) 0.0339(12) 0.0344(12) 0.0087(10) 0.0085(9) -0.0025(9)
C6 0.0295(11) 0.0278(11) 0.0245(10) 0.0046(8) 0.0053(8) 0.0019(9)
C10 0.0294(12) 0.0457(15) 0.0200(10) -0.0042(9) 0.0080(9) 0.0005(10)
C14 0.0233(10) 0.0318(12) 0.0225(10) 0.0052(8) 0.0025(8) -0.0015(8)
C11 0.0270(10) 0.0258(11) 0.0230(10) 0.0023(8) 0.0046(8) -0.0007(8)
C7 0.0257(10) 0.0369(12) 0.0222(10) -0.0056(9) 0.0087(8) 0.0000(9)
C15 0.0244(10) 0.0308(11) 0.0265(10) -0.0008(9) 0.0077(8) -0.0027(9)
C16 0.0236(11) 0.0260(11) 0.0367(12) -0.0013(9) 0.0062(9) -0.0020(8)
C12 0.0290(12) 0.0314(12) 0.0273(11) -0.0005(9) 0.0033(9) 0.0003(9)
C13 0.0271(12) 0.0288(12) 0.0358(13) 0.0015(9) 0.0059(10) -0.0021(9)
C9 0.0343(13) 0.0288(12) 0.0363(13) -0.0094(10) 0.0064(10) 0.0008(10)

loop_
_atom_type_symbol
_atom_type_description
_atom_type_scat_dispersion_real
_atom_type_scat_dispersion_imag
_atom_type_scat_source
C C 0.0147 0.0073 'International Tables Vol C Tables 4.2.6.8 and 6.1.1.4'
H H 0.0000 0.0000 'International Tables Vol C Tables 4.2.6.8 and 6.1.1.4'
Br Br -0.8571 1.0693 'International Tables Vol C Tables 4.2.6.8 and 6.1.1.4'
Fe Fe -0.4291 2.7169 'International Tables Vol C Tables 4.2.6.8 and 6.1.1.4'
P P 0.2653 0.3578 'International Tables Vol C Tables 4.2.6.8 and 6.1.1.4'

loop_
_exptl_crystal_face_index_h
_exptl_crystal_face_index_k
_exptl_crystal_face_index_l
_exptl_crystal_face_perp_dist
-6 -2 8 0.2294
7 6 0 0.1360
-7 -6 -1 0.1256
6 -7 1 0.1320
-6 8 0 0.1008
6 -8 -1 0.1282
9 -3 0 0.1369
-7 2 7 0.2336
-8 3 5 0.1881
-9 3 0 0.1330
7 -2 -7 0.2780
-4 1 -6 0.3353
9 -3 -4 0.2116
7 0 -7 0.2900
9 0 -6 0.2543
7 5 -6 0.2582
2 9 -5 0.2194
1 11 0 0.1322
8 -6 0 0.1197
8 -6 -3 0.1786
-5 9 0 0.0898
-5 9 2 0.1102
-4 6 7 0.2477
4 -10 0 0.1179
3 -8 4 0.1602

loop_
_geom_angle_atom_site_label_1
_geom_angle_atom_site_label_2
_geom_angle_atom_site_label_3
_geom_angle
_geom_angle_site_symmetry_1
_geom_angle_site_symmetry_3
_geom_angle_publ_flag
P2 Fe1 P4 93.11(2) . . ?
P2 Fe1 P3 54.62(2) . . ?
P4 Fe1 P3 54.78(3) . . ?
P5 Fe1 P2 88.27(2) . . ?
P5 Fe1 P4 54.93(3) . . ?
P5 Fe1 P3 94.22(3) . . ?
C5 Fe1 P2 93.77(7) . . ?
C5 Fe1 P4 158.55(8) . . ?
C5 Fe1 P5 145.57(8) . . ?
C5 Fe1 P3 114.84(7) . . ?
C5 Fe1 C2 67.61(9) . . ?
C5 Fe1 C3 67.06(10) . . ?
C5 Fe1 C4 39.81(10) . . ?
C1 Fe1 P2 108.88(7) . . ?
C1 Fe1 P4 151.43(7) . . ?
C1 Fe1 P5 106.38(7) . . ?
C1 Fe1 P3 153.73(7) . . ?
C1 Fe1 C5 40.84(9) . . ?
C1 Fe1 C2 40.47(9) . . ?
C1 Fe1 C3 67.73(10) . . ?
C1 Fe1 C4 67.74(10) . . ?
C2 Fe1 P2 148.22(7) . . ?
C2 Fe1 P4 113.73(7) . . ?
C2 Fe1 P5 93.47(7) . . ?
C2 Fe1 P3 156.17(7) . . ?
C2 Fe1 C3 39.88(9) . . ?
C2 Fe1 C4 66.88(9) . . ?
C3 Fe1 P2 154.88(7) . . ?
C3 Fe1 P4 99.70(7) . . ?
C3 Fe1 P5 116.77(7) . . ?
C3 Fe1 P3 117.35(7) . . ?
C4 Fe1 P2 115.40(7) . . ?
C4 Fe1 P4 119.48(7) . . ?
C4 Fe1 P5 156.33(7) . . ?
C4 Fe1 P3 99.25(7) . . ?
C4 Fe1 C3 39.56(9) . . ?
P1 P2 Fe1 86.20(3) . . ?
P1 P2 P3 97.88(3) . . ?
P3 P2 Fe1 62.72(3) . . ?
P5 P1 P2 98.43(3) . . ?
C14 P1 P2 119.37(9) . . ?
C14 P1 P5 114.36(9) . . ?
C14 P1 C11 107.74(12) . . ?
C11 P1 P2 106.44(9) . . ?
C11 P1 P5 109.93(9) . . ?
P5 P4 Fe1 62.09(2) . . ?
P5 P4 P3 105.06(4) . . ?
P3 P4 Fe1 62.62(3) . . ?
P1 P5 Fe1 86.71(3) . . ?
P1 P5 P4 96.93(3) . . ?
P4 P5 Fe1 62.98(3) . . ?
P2 P3 Fe1 62.65(3) . . ?
P2 P3 P4 104.37(4) . . ?
P4 P3 Fe1 62.60(3) . . ?
C1 C5 Fe1 68.73(12) . . ?
C1 C5 C10 126.7(2) . . ?
C4 C5 Fe1 71.36(13) . . ?
C4 C5 C1 108.1(2) . . ?
C4 C5 C10 125.1(2) . . ?
C10 C5 Fe1 128.42(18) . . ?
C5 C1 Fe1 70.42(13) . . ?
C5 C1 C6 126.7(2) . . ?
C2 C1 Fe1 70.88(13) . . ?
C2 C1 C5 107.4(2) . . ?
C2 C1 C6 125.8(2) . . ?
C6 C1 Fe1 127.19(17) . . ?
C1 C2 Fe1 68.65(13) . . ?
C1 C2 C3 108.5(2) . . ?
C1 C2 C7 126.3(2) . . ?
C3 C2 Fe1 71.29(13) . . ?
C3 C2 C7 125.1(2) . . ?
C7 C2 Fe1 129.46(17) . . ?
C2 C3 Fe1 68.83(13) . . ?
C2 C3 C8 125.8(2) . . ?
C4 C3 Fe1 69.99(14) . . ?
C4 C3 C2 107.7(2) . . ?
C4 C3 C8 126.4(2) . . ?
C8 C3 Fe1 129.71(17) . . ?
C5 C4 Fe1 68.82(14) . . ?
C5 C4 C3 108.4(2) . . ?
C5 C4 C9 125.4(2) . . ?
C3 C4 Fe1 70.45(14) . . ?
C3 C4 C9 126.2(2) . . ?
C9 C4 Fe1 129.30(19) . . ?
C3 C8 H8A 109.5 . . ?
C3 C8 H8B 109.5 . . ?
C3 C8 H8C 109.5 . . ?
H8A C8 H8B 109.5 . . ?
H8A C8 H8C 109.5 . . ?
H8B C8 H8C 109.5 . . ?
C1 C6 H6A 109.5 . . ?
C1 C6 H6B 109.5 . . ?
C1 C6 H6C 109.5 . . ?
H6A C6 H6B 109.5 . . ?
H6A C6 H6C 109.5 . . ?
H6B C6 H6C 109.5 . . ?
C5 C10 H10A 109.5 . . ?
C5 C10 H10B 109.5 . . ?
C5 C10 H10C 109.5 . . ?
H10A C10 H10B 109.5 . . ?
H10A C10 H10C 109.5 . . ?
H10B C10 H10C 109.5 . . ?
P1 C14 H14A 108.4 . . ?
P1 C14 H14B 108.4 . . ?
H14A C14 H14B 107.5 . . ?
C15 C14 P1 115.33(17) . . ?
C15 C14 H14A 108.4 . . ?
C15 C14 H14B 108.4 . . ?
P1 C11 H11A 108.6 . . ?
P1 C11 H11B 108.6 . . ?
H11A C11 H11B 107.6 . . ?
C12 C11 P1 114.48(18) . . ?
C12 C11 H11A 108.6 . . ?
C12 C11 H11B 108.6 . . ?
C2 C7 H7A 109.5 . . ?
C2 C7 H7B 109.5 . . ?
C2 C7 H7C 109.5 . . ?
H7A C7 H7B 109.5 . . ?
H7A C7 H7C 109.5 . . ?
H7B C7 H7C 109.5 . . ?
C14 C15 H15A 109.3 . . ?
C14 C15 H15B 109.3 . . ?
H15A C15 H15B 108.0 . . ?
C16 C15 C14 111.5(2) . . ?
C16 C15 H15A 109.3 . . ?
C16 C15 H15B 109.3 . . ?
Br2 C16 H16A 109.4 . . ?
Br2 C16 H16B 109.4 . . ?
C15 C16 Br2 110.96(18) . . ?
C15 C16 H16A 109.4 . . ?
C15 C16 H16B 109.4 . . ?
H16A C16 H16B 108.0 . . ?
C11 C12 H12A 109.2 . . ?
C11 C12 H12B 109.2 . . ?
H12A C12 H12B 107.9 . . ?
C13 C12 C11 112.1(2) . . ?
C13 C12 H12A 109.2 . . ?
C13 C12 H12B 109.2 . . ?
Br1 C13 H13A 109.2 . . ?
Br1 C13 H13B 109.2 . . ?
C12 C13 Br1 111.90(19) . . ?
C12 C13 H13A 109.2 . . ?
C12 C13 H13B 109.2 . . ?
H13A C13 H13B 107.9 . . ?
C4 C9 H9A 109.5 . . ?
C4 C9 H9B 109.5 . . ?
C4 C9 H9C 109.5 . . ?
H9A C9 H9B 109.5 . . ?
H9A C9 H9C 109.5 . . ?
H9B C9 H9C 109.5 . . ?

loop_
_geom_bond_atom_site_label_1
_geom_bond_atom_site_label_2
_geom_bond_distance
_geom_bond_site_symmetry_2
_geom_bond_publ_flag
Br1 C13 1.954(3) . ?
Br2 C16 1.967(3) . ?
Fe1 P2 2.3398(7) . ?
Fe1 P4 2.3410(7) . ?
Fe1 P5 2.3222(7) . ?
Fe1 P3 2.3413(7) . ?
Fe1 C5 2.074(2) . ?
Fe1 C1 2.051(2) . ?
Fe1 C2 2.081(2) . ?
Fe1 C3 2.114(2) . ?
Fe1 C4 2.108(2) . ?
P2 P1 2.1451(8) . ?
P2 P3 2.1478(9) . ?
P1 P5 2.1423(8) . ?
P1 C14 1.822(3) . ?
P1 C11 1.825(3) . ?
P4 P5 2.1509(10) . ?
P4 P3 2.1540(10) . ?
C5 C1 1.440(3) . ?
C5 C4 1.424(4) . ?
C5 C10 1.507(3) . ?
C1 C2 1.429(3) . ?
C1 C6 1.497(3) . ?
C2 C3 1.431(3) . ?
C2 C7 1.497(3) . ?
C3 C4 1.429(3) . ?
C3 C8 1.494(4) . ?
C4 C9 1.502(4) . ?
C8 H8A 0.9800 . ?
C8 H8B 0.9800 . ?
C8 H8C 0.9800 . ?
C6 H6A 0.9800 . ?
C6 H6B 0.9800 . ?
C6 H6C 0.9800 . ?
C10 H10A 0.9800 . ?
C10 H10B 0.9800 . ?
C10 H10C 0.9800 . ?
C14 H14A 0.9900 . ?
C14 H14B 0.9900 . ?
C14 C15 1.525(4) . ?
C11 H11A 0.9900 . ?
C11 H11B 0.9900 . ?
C11 C12 1.537(4) . ?
C7 H7A 0.9800 . ?
C7 H7B 0.9800 . ?
C7 H7C 0.9800 . ?
C15 H15A 0.9900 . ?
C15 H15B 0.9900 . ?
C15 C16 1.520(4) . ?
C16 H16A 0.9900 . ?
C16 H16B 0.9900 . ?
C12 H12A 0.9900 . ?
C12 H12B 0.9900 . ?
C12 C13 1.522(4) . ?
C13 H13A 0.9900 . ?
C13 H13B 0.9900 . ?
C9 H9A 0.9800 . ?
C9 H9B 0.9800 . ?
C9 H9C 0.9800 . ?

loop_
_geom_torsion_atom_site_label_1
_geom_torsion_atom_site_label_2
_geom_torsion_atom_site_label_3
_geom_torsion_atom_site_label_4
_geom_torsion
_geom_torsion_site_symmetry_1
_geom_torsion_site_symmetry_2
_geom_torsion_site_symmetry_3
_geom_torsion_site_symmetry_4
_geom_torsion_publ_flag
Fe1 C5 C1 C2 -61.62(16) . . . . ?
Fe1 C5 C1 C6 122.4(2) . . . . ?
Fe1 C5 C4 C3 59.55(17) . . . . ?
Fe1 C5 C4 C9 -123.9(3) . . . . ?
Fe1 C1 C2 C3 -60.39(16) . . . . ?
Fe1 C1 C2 C7 124.0(2) . . . . ?
Fe1 C2 C3 C4 -59.44(16) . . . . ?
Fe1 C2 C3 C8 124.4(2) . . . . ?
Fe1 C3 C4 C5 -58.54(17) . . . . ?
Fe1 C3 C4 C9 125.0(3) . . . . ?
P2 P1 C14 C15 61.2(2) . . . . ?
P2 P1 C11 C12 175.80(17) . . . . ?
P1 C14 C15 C16 -169.98(19) . . . . ?
P1 C11 C12 C13 -174.93(19) . . . . ?
P5 P1 C14 C15 177.24(17) . . . . ?
P5 P1 C11 C12 70.2(2) . . . . ?
C5 C1 C2 Fe1 61.32(15) . . . . ?
C5 C1 C2 C3 0.9(3) . . . . ?
C5 C1 C2 C7 -174.7(2) . . . . ?
C1 C5 C4 Fe1 -59.15(16) . . . . ?
C1 C5 C4 C3 0.4(3) . . . . ?
C1 C5 C4 C9 176.9(2) . . . . ?
C1 C2 C3 Fe1 58.75(16) . . . . ?
C1 C2 C3 C4 -0.7(3) . . . . ?
C1 C2 C3 C8 -176.8(2) . . . . ?
C2 C3 C4 Fe1 58.72(16) . . . . ?
C2 C3 C4 C5 0.2(3) . . . . ?
C2 C3 C4 C9 -176.3(2) . . . . ?
C4 C5 C1 Fe1 60.80(16) . . . . ?
C4 C5 C1 C2 -0.8(3) . . . . ?
C4 C5 C1 C6 -176.8(2) . . . . ?
C8 C3 C4 Fe1 -125.2(2) . . . . ?
C8 C3 C4 C5 176.3(2) . . . . ?
C8 C3 C4 C9 -0.2(4) . . . . ?
C6 C1 C2 Fe1 -122.6(2) . . . . ?
C6 C1 C2 C3 177.0(2) . . . . ?
C6 C1 C2 C7 1.4(4) . . . . ?
C10 C5 C1 Fe1 -122.8(2) . . . . ?
C10 C5 C1 C2 175.6(2) . . . . ?
C10 C5 C1 C6 -0.4(4) . . . . ?
C10 C5 C4 Fe1 124.4(2) . . . . ?
C10 C5 C4 C3 -176.1(2) . . . . ?
C10 C5 C4 C9 0.5(4) . . . . ?
C14 P1 C11 C12 -55.1(2) . . . . ?
C14 C15 C16 Br2 -63.0(3) . . . . ?
C11 P1 C14 C15 -60.2(2) . . . . ?
C11 C12 C13 Br1 66.9(3) . . . . ?
C7 C2 C3 Fe1 -125.6(2) . . . . ?
C7 C2 C3 C4 175.0(2) . . . . ?
C7 C2 C3 C8 -1.2(4) . . . . ?

loop_
_exptl_oxdiff_crystal_face_indexfrac_h
_exptl_oxdiff_crystal_face_indexfrac_k
_exptl_oxdiff_crystal_face_indexfrac_l
_exptl_oxdiff_crystal_face_x
_exptl_oxdiff_crystal_face_y
_exptl_oxdiff_crystal_face_z
-5.7743 -2.3925 7.6871 0.4847 -0.1716 0.8577
7.2379 6.4673 0.2319 -0.9363 0.3311 0.1170
-7.0528 -6.4732 -0.7132 0.9286 -0.3284 -0.1728
5.9249 -7.4648 1.4399 0.2313 0.9649 0.1241
-6.3084 7.6792 -0.1433 -0.2330 -0.9721 0.0287
6.4521 -7.7201 -0.5468 0.2316 0.9666 -0.1096
8.7894 -2.9727 0.2431 -0.2842 0.9581 0.0369
-6.5641 2.4706 7.2571 0.1506 -0.5063 0.8491
-8.3865 3.0205 5.2328 0.2259 -0.7605 0.6088
-8.8564 3.0033 -0.0070 0.2844 -0.9587 -0.0092
6.5570 -2.4684 -7.2620 -0.1504 0.5054 -0.8497
-4.0961 1.1732 -6.4128 0.1846 -0.6236 -0.7596
8.9214 -3.1566 -3.8879 -0.2542 0.8562 -0.4498
6.8051 -0.1586 -7.4286 -0.3459 0.4041 -0.8468
8.6859 0.4323 -5.5506 -0.5136 0.6005 -0.6128
6.6231 4.6700 -6.3013 -0.7218 0.1728 -0.6701
1.9055 8.7278 -4.8123 -0.7723 -0.4198 -0.4767
0.6566 10.5356 0.3233 -0.8702 -0.4729 0.1386
7.5374 -5.9753 0.2675 0.0258 0.9996 0.0068
7.7902 -5.8787 -3.3158 0.0235 0.9107 -0.4125
-4.8618 9.0466 0.2782 -0.4281 -0.8985 0.0969
-5.0740 8.9623 1.5956 -0.4164 -0.8741 0.2500
-4.3963 5.7638 6.8339 -0.2338 -0.4917 0.8388
3.9201 -9.5560 0.1293 0.5213 0.8514 -0.0575
2.7098 -8.4472 3.7298 0.4849 0.7920 0.3710
